data_2211000
loop_
_publ_author_name
'Xie, Hui-Dong'
'Xie, Cheng-Zhi'
'Wang, Xiao-Qing'
'Shen, Guang-Qiu'
'Shen, De-Zhong'

_publ_section_title
;
 Tetraaqua(pyrazole-3,5-dicarboxylato)zinc(II)
;
_journal_coeditor_code GA2003
_journal_issue 11
_journal_name_full 'Acta Crystallographica Section E'
_journal_page_first m3119
_journal_page_last m3121
_journal_paper_doi 10.1107/S1600536806036087
_journal_volume 62
_journal_year 2006
_chemical_formula_iupac '[Zn (C5 H2 N2 O4) (H2 O)4]'
_chemical_formula_moiety 'C5 H10 N2 O8 Zn'
_chemical_formula_sum 'C5 H10 N2 O8 Zn'
_chemical_formula_weight 291.52
_chemical_name_systematic
;
Tetraaqua(pyrazole-3,5-dicarboxylato)zinc(II)
;
_space_group_IT_number 2
_symmetry_cell_setting triclinic
_symmetry_space_group_name_Hall '-P 1'
_symmetry_space_group_name_H-M 'P -1'
_atom_sites_solution_hydrogens geom
_atom_sites_solution_primary direct
_atom_sites_solution_secondary difmap
_audit_creation_method SHELXL-97
_cell_angle_alpha 87.169(4)
_cell_angle_beta 80.707(5)
_cell_angle_gamma 77.899(5)
_cell_formula_units_Z 2
_cell_length_a 6.148(2)
_cell_length_b 7.726(3)
_cell_length_c 10.852(4)
_cell_measurement_reflns_used 998
_cell_measurement_temperature 293(2)
_cell_measurement_theta_max 26.38
_cell_measurement_theta_min 2.70
_cell_volume 497.3(3)
_computing_cell_refinement SMART
_computing_data_collection 'SMART (Bruker, 1997)'
_computing_data_reduction 'SAINT (Bruker, 1997)'
_computing_molecular_graphics 'SHELXTL (Bruker, 1997)'
_computing_publication_material SHELXTL
_computing_structure_refinement 'SHELXL97 (Sheldrick, 1997)'
_computing_structure_solution 'SHELXS97 (Sheldrick, 1997)'
_diffrn_ambient_temperature 293(2)
_diffrn_measured_fraction_theta_full 0.993
_diffrn_measured_fraction_theta_max 0.985
_diffrn_measurement_device_type 'Bruker SMART 1000 CCD area-detector'
_diffrn_measurement_method '\f and \w'
_diffrn_radiation_monochromator graphite
_diffrn_radiation_source 'fine-focus sealed tube'
_diffrn_radiation_type MoK\a
_diffrn_radiation_wavelength 0.71073
_diffrn_reflns_av_R_equivalents 0.0185
_diffrn_reflns_av_sigmaI/netI 0.0388
_diffrn_reflns_limit_h_max 3
_diffrn_reflns_limit_h_min -7
_diffrn_reflns_limit_k_max 9
_diffrn_reflns_limit_k_min -9
_diffrn_reflns_limit_l_max 13
_diffrn_reflns_limit_l_min -13
_diffrn_reflns_number 2887
_diffrn_reflns_theta_full 25.00
_diffrn_reflns_theta_max 26.38
_diffrn_reflns_theta_min 2.70
_diffrn_standards_decay_% 0
_diffrn_standards_number 0
_exptl_absorpt_coefficient_mu 2.503
_exptl_absorpt_correction_type none
_exptl_crystal_colour colourless
_exptl_crystal_density_diffrn 1.947
_exptl_crystal_density_method 'not measured'
_exptl_crystal_description block
_exptl_crystal_F_000 296
_exptl_crystal_size_max 0.20
_exptl_crystal_size_mid 0.10
_exptl_crystal_size_min 0.08
_refine_diff_density_max 0.274
_refine_diff_density_min -0.481
_refine_ls_extinction_method none
_refine_ls_goodness_of_fit_ref 0.955
_refine_ls_hydrogen_treatment constr
_refine_ls_matrix_type full
_refine_ls_number_parameters 145
_refine_ls_number_reflns 2010
_refine_ls_number_restraints 0
_refine_ls_restrained_S_all 0.955
_refine_ls_R_factor_all 0.0300
_refine_ls_R_factor_gt 0.0256
_refine_ls_shift/su_max 0.000
_refine_ls_shift/su_mean 0.000
_refine_ls_structure_factor_coef Fsqd
_refine_ls_weighting_details 'calc w=1/[\s^2^(Fo^2^)+(0.0412P)^2^+0.3209P] where P=(Fo^2^+2Fc^2^)/3'
_refine_ls_weighting_scheme calc
_refine_ls_wR_factor_gt 0.0693
_refine_ls_wR_factor_ref 0.0724
_reflns_number_gt 1832
_reflns_number_total 2010
_reflns_threshold_expression I>2\s(I)
_cod_data_source_file ga2003.cif
_cod_data_source_block I
_cod_depositor_comments
;
The following automatic conversions were performed:
'_symmetry_cell_setting' value 'Triclinic' changed to 'triclinic'
according to '/home/saulius/struct/CIF-dictionaries/cif_core.dic'
dictionary named 'cif_core.dic' version 2.4.1 from
2010-06-29.

'_geom_angle_publ_flag' value 'NO' changed to 'no' according
to '/home/saulius/struct/CIF-dictionaries/cif_core.dic' dictionary named
'cif_core.dic' version 2.4.1 from 2010-06-29 (3 times).

Automatic conversion script
Id: cif_fix_enum 1527 2010-12-29 10:47:43Z saulius 

The following automatic conversions were performed:

'_symmetry_cell_setting' value 'Triclinic' changed to 'triclinic'
according to /home/saulius/struct/CIF-dictionaries/cif_core.dic
dictionary named 'cif_core.dic' version 2.4.1 from
2010-06-29.

'_geom_angle_publ_flag' value 'NO' changed to 'no'
according to /home/saulius/struct/CIF-dictionaries/cif_core.dic
dictionary named 'cif_core.dic' version 2.4.1 from 2010-06-29 (3
times).

Automatic conversion script
Id: cif_fix_values 1715 2011-07-08 13:25:40Z adriana 
;
_cod_database_code 2211000
_cod_database_fobs_code 2211000

loop_
_symmetry_equiv_pos_as_xyz
'x, y, z'
'-x, -y, -z'

loop_
_atom_site_type_symbol
_atom_site_label
_atom_site_fract_x
_atom_site_fract_y
_atom_site_fract_z
_atom_site_U_iso_or_equiv
_atom_site_adp_type
_atom_site_calc_flag
_atom_site_refinement_flags
_atom_site_occupancy
Zn Zn1 0.27903(4) 0.23826(3) 0.36054(2) 0.01836(11) Uani d . 1
N N1 0.3620(3) 0.2782(3) 0.16210(17) 0.0209(4) Uani d . 1
N N2 0.2629(3) 0.3391(3) 0.06362(17) 0.0215(4) Uani d . 1
H H2 0.1269 0.3984 0.0685 0.026 Uiso calc R 1
O O1 0.6328(3) 0.1378(2) 0.32265(14) 0.0219(4) Uani d . 1
O O2 0.9125(3) 0.0374(3) 0.17012(17) 0.0385(5) Uani d . 1
O O3 0.1461(3) 0.4624(3) -0.16510(16) 0.0336(5) Uani d . 1
O O4 0.4547(3) 0.2919(2) -0.26440(14) 0.0221(4) Uani d . 1
C C1 0.7195(4) 0.1140(3) 0.2067(2) 0.0207(5) Uani d . 1
C C5 0.5692(4) 0.1939(3) 0.1155(2) 0.0187(4) Uani d . 1
C C4 0.6031(4) 0.2016(3) -0.0147(2) 0.0206(5) Uani d . 1
H H4 0.7327 0.1535 -0.0689 0.025 Uiso calc R 1
C C3 0.4029(4) 0.2959(3) -0.0451(2) 0.0189(5) Uani d . 1
C C2 0.3274(4) 0.3545(3) -0.1670(2) 0.0183(4) Uani d . 1
O O5W 0.2042(3) -0.0079(2) 0.33609(16) 0.0252(4) Uani d . 1
H H5A 0.1040 0.0072 0.2888 0.038 Uiso d R 1
H H5B 0.3098 -0.0959 0.3140 0.038 Uiso d R 1
O O6W -0.0754(3) 0.3467(2) 0.37557(15) 0.0212(3) Uani d . 1
H H6A -0.0765 0.4131 0.3107 0.032 Uiso d R 1
H H6B -0.1501 0.2670 0.3706 0.032 Uiso d R 1
O O7W 0.2555(3) 0.1832(2) 0.54798(15) 0.0314(4) Uani d . 1
H H7A 0.3171 0.2352 0.5957 0.047 Uiso d R 1
H H7B 0.2639 0.0761 0.5725 0.047 Uiso d R 1
O O8W 0.3034(4) 0.4884(3) 0.40308(19) 0.0413(5) Uani d . 1
H H8A 0.2279 0.5551 0.4617 0.062 Uiso d R 1
H H8B 0.3716 0.5467 0.3467 0.062 Uiso d R 1

loop_
_atom_site_aniso_label
_atom_site_aniso_U_11
_atom_site_aniso_U_22
_atom_site_aniso_U_33
_atom_site_aniso_U_12
_atom_site_aniso_U_13
_atom_site_aniso_U_23
Zn1 0.01881(16) 0.02150(16) 0.01318(15) -0.00056(10) -0.00211(10) -0.00125(10)
N1 0.0193(10) 0.0278(11) 0.0120(9) 0.0033(8) -0.0021(7) 0.0000(8)
N2 0.0173(9) 0.0283(11) 0.0141(9) 0.0060(8) -0.0027(7) 0.0006(8)
O1 0.0206(8) 0.0301(9) 0.0138(8) -0.0001(7) -0.0053(6) -0.0007(6)
O2 0.0201(9) 0.0642(14) 0.0230(9) 0.0142(9) -0.0067(7) -0.0078(9)
O3 0.0285(10) 0.0452(11) 0.0164(8) 0.0162(8) -0.0032(7) 0.0014(8)
O4 0.0231(8) 0.0262(9) 0.0128(7) 0.0032(7) -0.0010(6) -0.0015(6)
C1 0.0181(11) 0.0248(12) 0.0189(11) -0.0001(9) -0.0063(9) -0.0027(9)
C5 0.0168(11) 0.0231(11) 0.0150(10) -0.0007(9) -0.0026(8) -0.0025(8)
C4 0.0170(11) 0.0277(12) 0.0143(10) 0.0016(9) -0.0013(8) -0.0033(9)
C3 0.0202(11) 0.0213(11) 0.0135(10) -0.0010(9) -0.0013(8) -0.0021(8)
C2 0.0179(11) 0.0202(11) 0.0145(10) 0.0013(9) -0.0027(8) 0.0008(8)
O5W 0.0220(8) 0.0229(9) 0.0299(9) 0.0015(7) -0.0087(7) -0.0045(7)
O6W 0.0206(8) 0.0240(9) 0.0176(8) -0.0003(7) -0.0043(6) -0.0008(6)
O7W 0.0519(12) 0.0298(10) 0.0162(8) -0.0127(9) -0.0123(8) 0.0032(7)
O8W 0.0578(13) 0.0313(10) 0.0323(11) -0.0217(9) 0.0212(9) -0.0138(8)

loop_
_atom_type_symbol
_atom_type_description
_atom_type_scat_dispersion_real
_atom_type_scat_dispersion_imag
_atom_type_scat_source
C C 0.0033 0.0016 'International Tables Vol C Tables 4.2.6.8 and 6.1.1.4'
H H 0.0000 0.0000 'International Tables Vol C Tables 4.2.6.8 and 6.1.1.4'
N N 0.0061 0.0033 'International Tables Vol C Tables 4.2.6.8 and 6.1.1.4'
O O 0.0106 0.0060 'International Tables Vol C Tables 4.2.6.8 and 6.1.1.4'
Zn Zn 0.2839 1.4301 'International Tables Vol C Tables 4.2.6.8 and 6.1.1.4'

loop_
_geom_angle_atom_site_label_1
_geom_angle_atom_site_label_2
_geom_angle_atom_site_label_3
_geom_angle
_geom_angle_publ_flag
O7W Zn1 O8W 86.63(8) yes
O7W Zn1 O5W 88.60(7) yes
O8W Zn1 O5W 170.75(7) no
O7W Zn1 O1 94.43(7) yes
O8W Zn1 O1 95.41(8) yes
O5W Zn1 O1 92.86(7) yes
O7W Zn1 O6W 92.34(7) yes
O8W Zn1 O6W 84.95(8) yes
O5W Zn1 O6W 87.33(7) yes
O1 Zn1 O6W 173.23(6) no
O7W Zn1 N1 170.57(8) no
O8W Zn1 N1 94.12(8) yes
O5W Zn1 N1 91.88(7) yes
O1 Zn1 N1 76.14(7) yes
O6W Zn1 N1 97.09(7) yes
N2 N1 C5 105.68(18) ?
N2 N1 Zn1 140.20(15) ?
C5 N1 Zn1 113.11(15) ?
N1 N2 C3 111.63(18) ?
N1 N2 H2 124.2 ?
C3 N2 H2 124.2 ?
C1 O1 Zn1 116.42(14) ?
O2 C1 O1 124.6(2) ?
O2 C1 C5 120.2(2) ?
O1 C1 C5 115.21(19) ?
N1 C5 C4 111.0(2) ?
N1 C5 C1 116.95(19) ?
C4 C5 C1 132.1(2) ?
C3 C4 C5 104.73(19) ?
C3 C4 H4 127.6 ?
C5 C4 H4 127.6 ?
N2 C3 C4 107.0(2) ?
N2 C3 C2 120.5(2) ?
C4 C3 C2 132.5(2) ?
O3 C2 O4 125.0(2) ?
O3 C2 C3 117.8(2) ?
O4 C2 C3 117.16(19) ?
Zn1 O5W H5A 107.8 ?
Zn1 O5W H5B 119.9 ?
H5A O5W H5B 111.7 ?
Zn1 O6W H6A 100.0 ?
Zn1 O6W H6B 111.7 ?
H6A O6W H6B 110.3 ?
Zn1 O7W H7A 122.1 ?
Zn1 O7W H7B 118.4 ?
H7A O7W H7B 108.8 ?
Zn1 O8W H8A 129.2 ?
Zn1 O8W H8B 117.4 ?
H8A O8W H8B 111.3 ?

loop_
_geom_bond_atom_site_label_1
_geom_bond_atom_site_label_2
_geom_bond_distance
_geom_bond_publ_flag
Zn1 O7W 2.0456(18) yes
Zn1 O8W 2.050(2) yes
Zn1 O5W 2.0871(18) yes
Zn1 O1 2.1300(17) yes
Zn1 O6W 2.1474(17) yes
Zn1 N1 2.1537(19) yes
N1 N2 1.332(3) ?
N1 C5 1.334(3) ?
N2 C3 1.354(3) ?
N2 H2 0.8600 ?
O1 C1 1.290(3) ?
O2 C1 1.222(3) ?
O3 C2 1.242(3) ?
O4 C2 1.261(3) ?
C1 C5 1.487(3) ?
C5 C4 1.394(3) ?
C4 C3 1.374(3) ?
C4 H4 0.9300 ?
C3 C2 1.490(3) ?
O5W H5A 0.8499 ?
O5W H5B 0.8495 ?
O6W H6A 0.8504 ?
O6W H6B 0.8500 ?
O7W H7A 0.8494 ?
O7W H7B 0.8504 ?
O8W H8A 0.8501 ?
O8W H8B 0.8499 ?

loop_
_geom_hbond_atom_site_label_D
_geom_hbond_atom_site_label_H
_geom_hbond_atom_site_label_A
_geom_hbond_site_symmetry_A
_geom_hbond_distance_DH
_geom_hbond_distance_HA
_geom_hbond_distance_DA
_geom_hbond_angle_DHA
N2 H2 O3 2_565 0.86 1.96 2.747(3) 151
O5W H5A O2 1_455 0.85 1.86 2.702(3) 173
O5W H5B O4 2_655 0.85 1.89 2.744(2) 180
O6W H6A O3 2_565 0.85 1.87 2.702(2) 165
O6W H6B O1 1_455 0.85 1.97 2.792(3) 162
O7W H7A O4 1_556 0.85 1.96 2.785(3) 163
O7W H7B O1 2_656 0.85 2.01 2.801(3) 155
O8W H8A O6W 2_566 0.85 1.97 2.797(3) 165
O8W H8B O4 2_665 0.85 1.91 2.728(3) 162
C4 H4 O2 2_755 0.93 2.49 3.392(3) 165

loop_
_geom_torsion_atom_site_label_1
_geom_torsion_atom_site_label_2
_geom_torsion_atom_site_label_3
_geom_torsion_atom_site_label_4
_geom_torsion
O8W Zn1 N1 N2 -87.4(3)
O5W Zn1 N1 N2 85.6(3)
O1 Zn1 N1 N2 178.1(3)
O6W Zn1 N1 N2 -2.0(3)
O8W Zn1 N1 C5 106.41(18)
O5W Zn1 N1 C5 -80.64(17)
O1 Zn1 N1 C5 11.85(16)
O6W Zn1 N1 C5 -168.18(17)
C5 N1 N2 C3 -0.2(3)
Zn1 N1 N2 C3 -167.05(19)
O7W Zn1 O1 C1 167.00(17)
O8W Zn1 O1 C1 -105.97(17)
O5W Zn1 O1 C1 78.18(17)
N1 Zn1 O1 C1 -13.05(17)
Zn1 O1 C1 O2 -170.4(2)
Zn1 O1 C1 C5 11.9(3)
N2 N1 C5 C4 0.2(3)
Zn1 N1 C5 C4 171.08(16)
N2 N1 C5 C1 179.2(2)
Zn1 N1 C5 C1 -9.9(3)
O2 C1 C5 N1 -178.9(2)
O1 C1 C5 N1 -1.0(3)
O2 C1 C5 C4 -0.1(4)
O1 C1 C5 C4 177.7(2)
N1 C5 C4 C3 -0.1(3)
C1 C5 C4 C3 -178.9(2)
N1 N2 C3 C4 0.1(3)
N1 N2 C3 C2 -178.7(2)
C5 C4 C3 N2 0.0(3)
C5 C4 C3 C2 178.6(2)
N2 C3 C2 O3 9.4(3)
C4 C3 C2 O3 -169.0(3)
N2 C3 C2 O4 -171.5(2)
C4 C3 C2 O4 10.1(4)
